data_4503500
loop_
_publ_author_name
'Zhao, Ya-Hui'
'Xu, Hong-Bin'
'Fu, Yao-Mei'
'Shao, Kui-Zhan'
'Yang, Shuang-Yang'
'Su, Zhong-Min'
'Hao, Xiang-Rong'
'Zhu, Dong-Xia'
'Wang, En-Bo'

_publ_section_title
;
 A Series of Lead(II)-Organic Frameworks Based on Pyridyl Carboxylate Acid
 N-Oxide Derivatives: Syntheses, Structures, and Luminescent Properties
;
_journal_issue 10
_journal_name_full 'Crystal Growth &amp; Design'
_journal_page_first 3566
_journal_paper_doi 10.1021/cg701224h
_journal_volume 8
_journal_year 2008
_chemical_formula_moiety 'C24 H16 N6 O19 Pb3'
_chemical_formula_sum 'C24 H16 N6 O19 Pb3'
_chemical_formula_weight 1314.00
_chemical_name_systematic
; 
 ? 
;
_space_group_IT_number 14
_symmetry_cell_setting monoclinic
_symmetry_space_group_name_Hall '-P 2ybc'
_symmetry_space_group_name_H-M 'P 1 21/c 1'
_atom_sites_solution_hydrogens geom
_atom_sites_solution_primary direct
_atom_sites_solution_secondary difmap
_audit_creation_method SHELXL-97
_cell_angle_alpha 90.00
_cell_angle_beta 99.231(2)
_cell_angle_gamma 90.00
_cell_formula_units_Z 4
_cell_length_a 20.1456(17)
_cell_length_b 7.2233(6)
_cell_length_c 21.3603(18)
_cell_measurement_temperature 293(2)
_cell_volume 3068.0(4)
_computing_structure_refinement 'SHELXL-97 (Sheldrick, 1997)'
_computing_structure_solution 'SHELXS-97 (Sheldrick, 1990)'
_diffrn_ambient_temperature 293(2)
_diffrn_measured_fraction_theta_full 0.998
_diffrn_measured_fraction_theta_max 0.945
_diffrn_radiation_monochromator graphite
_diffrn_radiation_source 'fine-focus sealed tube'
_diffrn_radiation_type MoK\a
_diffrn_radiation_wavelength 0.71073
_diffrn_reflns_av_R_equivalents 0.1511
_diffrn_reflns_av_sigmaI/netI 0.2802
_diffrn_reflns_limit_h_max 25
_diffrn_reflns_limit_h_min -26
_diffrn_reflns_limit_k_max 8
_diffrn_reflns_limit_k_min -9
_diffrn_reflns_limit_l_max 28
_diffrn_reflns_limit_l_min -22
_diffrn_reflns_number 18184
_diffrn_reflns_theta_full 25.00
_diffrn_reflns_theta_max 28.27
_diffrn_reflns_theta_min 1.02
_exptl_absorpt_coefficient_mu 16.521
_exptl_absorpt_correction_T_max 0.2226
_exptl_absorpt_correction_T_min 0.0766
_exptl_crystal_density_diffrn 2.845
_exptl_crystal_density_method 'not measured'
_exptl_crystal_F_000 2400
_exptl_crystal_size_max 0.32
_exptl_crystal_size_mid 0.26
_exptl_crystal_size_min 0.13
_refine_diff_density_max 2.548
_refine_diff_density_min -2.864
_refine_diff_density_rms 0.356
_refine_ls_extinction_coef 0.00007(2)
_refine_ls_extinction_expression Fc^*^=kFc[1+0.001xFc^2^\l^3^/sin(2\q)]^-1/4^
_refine_ls_extinction_method SHELXL
_refine_ls_goodness_of_fit_ref 0.681
_refine_ls_hydrogen_treatment mixed
_refine_ls_matrix_type full
_refine_ls_number_parameters 470
_refine_ls_number_reflns 7192
_refine_ls_number_restraints 0
_refine_ls_restrained_S_all 0.681
_refine_ls_R_factor_all 0.1066
_refine_ls_R_factor_gt 0.0507
_refine_ls_shift/su_max 0.000
_refine_ls_shift/su_mean 0.000
_refine_ls_structure_factor_coef Fsqd
_refine_ls_weighting_details 'calc w=1/[\s^2^(Fo^2^)+(0.0127P)^2^+0.0000P] where P=(Fo^2^+2Fc^2^)/3'
_refine_ls_weighting_scheme calc
_refine_ls_wR_factor_gt 0.1054
_refine_ls_wR_factor_ref 0.1112
_reflns_number_gt 2744
_reflns_number_total 7192
_reflns_threshold_expression >2sigma(I)
_cod_data_source_file cg701224h_si_002.cif
_cod_data_source_block compound5
_cod_depositor_comments
;
The following automatic conversions were performed:

'_symmetry_cell_setting' value 'Monoclinic' changed to 'monoclinic'
according to /home/saulius/struct/CIF-dictionaries/cif_core.dic
dictionary named 'cif_core.dic' version 2.4.1 from 2010-06-29.

Automatic conversion script
Id: cif_fix_values 1715 2011-07-08 13:25:40Z adriana 
;
_cod_original_sg_symbol_H-M P2(1)/c
_cod_database_code 4503500

loop_
_symmetry_equiv_pos_as_xyz
'x, y, z'
'-x, y+1/2, -z+1/2'
'-x, -y, -z'
'x, -y-1/2, z-1/2'

loop_
_atom_site_label
_atom_site_type_symbol
_atom_site_fract_x
_atom_site_fract_y
_atom_site_fract_z
_atom_site_U_iso_or_equiv
_atom_site_adp_type
_atom_site_occupancy
_atom_site_symmetry_multiplicity
_atom_site_calc_flag
_atom_site_refinement_flags
Pb1 Pb 0.48583(3) 0.82656(9) 0.20822(3) 0.02786(18) Uani 1 1 d .
Pb2 Pb 0.20427(3) -0.15221(9) 0.06685(3) 0.02905(18) Uani 1 1 d .
Pb3 Pb 0.13116(3) -0.65770(10) 0.10157(3) 0.02942(18) Uani 1 1 d .
O1 O 0.0991(5) -0.3202(14) 0.0915(5) 0.031(3) Uani 1 1 d .
O2 O 0.1059(4) 0.0432(16) 0.0217(5) 0.037(3) Uani 1 1 d .
O3 O 0.1613(5) -0.0688(17) -0.0510(6) 0.049(3) Uani 1 1 d .
O4 O 0.4548(4) 0.4889(14) 0.1847(4) 0.021(2) Uani 1 1 d .
O5 O 0.2573(5) 0.2833(18) -0.0289(5) 0.048(4) Uani 1 1 d .
O6 O 0.2494(5) 0.1798(16) 0.0707(5) 0.035(3) Uani 1 1 d .
O7 O 0.4466(4) 0.6455(16) 0.3051(5) 0.038(3) Uani 1 1 d .
O8 O 0.2379(5) -0.4712(18) 0.1589(6) 0.048(4) Uani 1 1 d .
O9 O 0.1633(5) -0.5432(17) 0.2184(5) 0.040(3) Uani 1 1 d .
O10 O 0.1699(4) 0.0217(15) 0.1568(5) 0.037(3) Uani 1 1 d .
O11 O 0.5878(4) 0.7134(16) 0.1592(5) 0.039(3) Uani 1 1 d .
O12 O 0.5894(5) 0.6304(16) 0.2593(5) 0.032(3) Uani 1 1 d .
O13 O 0.0276(5) -0.701(2) 0.1573(6) 0.068(4) Uani 1 1 d .
O14 O -0.0774(6) -0.623(2) 0.1463(7) 0.103(7) Uani 1 1 d .
O15 O -0.0229(7) -0.6341(19) 0.0666(6) 0.063(4) Uani 1 1 d .
O16 O 0.4408(5) 0.8231(19) 0.0815(6) 0.059(4) Uani 1 1 d .
O17 O 0.3549(6) 0.8267(19) 0.1226(7) 0.066(4) Uani 1 1 d .
O18 O 0.3416(6) 0.820(2) 0.0266(6) 0.073(5) Uani 1 1 d .
O19 O 0.1602(5) -0.4857(17) 0.0002(6) 0.063(4) Uani 1 1 d .
N1 N 0.0444(6) -0.2469(18) 0.1114(7) 0.029(3) Uani 1 1 d .
N2 N 0.4402(6) 0.4166(18) 0.1273(7) 0.031(3) Uani 1 1 d .
N3 N 0.3818(6) 0.6254(18) 0.3134(6) 0.031(3) Uani 1 1 d .
N4 N 0.7954(6) 0.5422(19) 0.2822(6) 0.034(4) Uani 1 1 d .
N5 N -0.0281(7) -0.648(2) 0.1204(8) 0.040(4) Uani 1 1 d .
N6 N 0.3793(9) 0.822(3) 0.0770(7) 0.055(5) Uani 1 1 d .
C1 C 0.0377(8) -0.243(2) 0.1725(8) 0.030(4) Uani 1 1 d .
H1 H 0.0719 -0.2922 0.2021 0.035 Uiso 1 1 calc R
C2 C -0.0148(8) -0.172(3) 0.1926(8) 0.048(5) Uani 1 1 d .
H2 H -0.0183 -0.1732 0.2355 0.057 Uiso 1 1 calc R
C3 C -0.0657(7) -0.094(3) 0.1478(8) 0.040(5) Uani 1 1 d .
H3 H -0.1030 -0.0399 0.1612 0.049 Uiso 1 1 calc R
C4 C -0.0611(7) -0.096(2) 0.0870(8) 0.032(4) Uani 1 1 d .
C5 C -0.0032(6) -0.177(2) 0.0650(7) 0.026(4) Uani 1 1 d .
H4 H 0.0012 -0.1808 0.0224 0.031 Uiso 1 1 calc R
C6 C 0.1136(8) 0.013(3) -0.0372(8) 0.033(5) Uani 1 1 d .
C7 C 0.4833(7) 0.389(2) 0.0886(7) 0.032(4) Uani 1 1 d .
H5 H 0.5278 0.4231 0.1017 0.038 Uiso 1 1 calc R
C8 C 0.4668(8) 0.313(2) 0.0312(8) 0.043(5) Uani 1 1 d .
H6 H 0.4996 0.2949 0.0057 0.052 Uiso 1 1 calc R
C9 C 0.4021(7) 0.263(2) 0.0101(8) 0.032(4) Uani 1 1 d .
H7 H 0.3903 0.2126 -0.0302 0.038 Uiso 1 1 calc R
C10 C 0.3567(7) 0.285(2) 0.0466(8) 0.033(4) Uani 1 1 d .
C11 C 0.3739(6) 0.356(2) 0.1102(7) 0.028(4) Uani 1 1 d .
H8 H 0.3429 0.3615 0.1380 0.034 Uiso 1 1 calc R
C12 C 0.2803(8) 0.237(2) 0.0264(10) 0.038(5) Uani 1 1 d .
C13 C 0.3358(7) 0.597(2) 0.2600(8) 0.028(4) Uani 1 1 d .
H9 H 0.3484 0.5982 0.2200 0.033 Uiso 1 1 calc R
C14 C 0.2683(7) 0.566(2) 0.2677(7) 0.026(4) Uani 1 1 d .
C15 C 0.2532(8) 0.572(3) 0.3260(8) 0.042(5) Uani 1 1 d .
H10 H 0.2085 0.5565 0.3308 0.050 Uiso 1 1 calc R
C16 C 0.3020(8) 0.602(3) 0.3826(8) 0.049(5) Uani 1 1 d .
H11 H 0.2917 0.6017 0.4235 0.059 Uiso 1 1 calc R
C17 C 0.3636(7) 0.628(2) 0.3689(7) 0.041(5) Uani 1 1 d .
H12 H 0.3974 0.6521 0.4030 0.049 Uiso 1 1 calc R
C18 C 0.2171(8) -0.487(2) 0.2117(8) 0.031(4) Uani 1 1 d .
C19 C 0.7268(7) 0.573(2) 0.2784(8) 0.037(5) Uani 1 1 d .
H13 H 0.7064 0.5773 0.3145 0.044 Uiso 1 1 calc R
C20 C 0.6893(7) 0.597(2) 0.2168(7) 0.021(4) Uani 1 1 d .
C21 C 0.7220(8) 0.592(2) 0.1628(8) 0.042(5) Uani 1 1 d .
H14 H 0.6976 0.6117 0.1226 0.051 Uiso 1 1 calc R
C22 C 0.7901(8) 0.558(3) 0.1698(9) 0.054(6) Uani 1 1 d .
H15 H 0.8124 0.5533 0.1349 0.065 Uiso 1 1 calc R
C23 C 0.8248(7) 0.531(3) 0.2319(9) 0.043(5) Uani 1 1 d .
H16 H 0.8705 0.5050 0.2374 0.052 Uiso 1 1 calc R
C24 C 0.6163(7) 0.658(3) 0.2149(9) 0.041(5) Uani 1 1 d .

loop_
_atom_site_aniso_label
_atom_site_aniso_U_11
_atom_site_aniso_U_22
_atom_site_aniso_U_33
_atom_site_aniso_U_23
_atom_site_aniso_U_13
_atom_site_aniso_U_12
Pb1 0.0156(3) 0.0292(4) 0.0360(4) 0.0005(3) -0.0045(2) 0.0007(3)
Pb2 0.0177(3) 0.0302(4) 0.0362(4) 0.0000(3) -0.0052(2) 0.0034(3)
Pb3 0.0213(3) 0.0294(4) 0.0342(4) -0.0016(3) -0.0057(2) -0.0005(3)
O1 0.031(6) 0.017(7) 0.044(7) -0.011(6) 0.001(5) 0.012(5)
O2 0.002(5) 0.044(8) 0.063(9) 0.002(6) -0.003(5) 0.008(5)
O3 0.034(7) 0.041(8) 0.070(10) -0.011(7) 0.000(6) 0.007(6)
O4 0.027(6) 0.032(7) 0.005(6) -0.003(5) 0.005(4) 0.003(5)
O5 0.033(7) 0.086(11) 0.023(7) 0.009(6) -0.005(5) -0.014(7)
O6 0.018(5) 0.042(8) 0.040(7) 0.023(6) -0.009(5) -0.007(6)
O7 0.008(5) 0.046(8) 0.058(8) -0.022(6) 0.004(5) -0.008(6)
O8 0.003(5) 0.069(10) 0.067(10) -0.011(7) -0.010(6) 0.007(6)
O9 0.023(6) 0.051(9) 0.045(8) 0.007(6) -0.003(5) -0.006(6)
O10 0.015(6) 0.036(8) 0.052(8) 0.004(6) -0.022(5) -0.003(5)
O11 0.013(5) 0.061(9) 0.038(7) 0.016(6) -0.005(5) 0.007(5)
O12 0.014(5) 0.064(9) 0.023(6) 0.007(6) 0.016(4) -0.002(6)
O13 0.035(7) 0.110(14) 0.053(9) 0.022(9) -0.009(6) 0.001(8)
O14 0.024(7) 0.145(17) 0.143(15) -0.085(12) 0.025(9) 0.005(9)
O15 0.080(10) 0.062(11) 0.049(10) -0.019(9) 0.014(8) 0.011(8)
O16 0.015(6) 0.067(10) 0.087(10) -0.005(8) -0.013(6) 0.011(7)
O17 0.037(8) 0.064(11) 0.085(11) 0.010(10) -0.033(7) 0.006(8)
O18 0.057(8) 0.089(13) 0.060(10) -0.002(9) -0.026(7) 0.010(9)
O19 0.034(7) 0.029(8) 0.116(12) -0.006(8) -0.017(7) 0.008(6)
N1 0.012(7) 0.021(8) 0.053(10) -0.012(7) 0.000(7) 0.001(6)
N2 0.026(8) 0.020(8) 0.045(10) 0.005(7) 0.003(7) 0.010(6)
N3 0.026(7) 0.031(10) 0.031(9) -0.001(7) -0.005(6) -0.006(6)
N4 0.026(8) 0.045(10) 0.029(9) -0.001(7) -0.002(7) 0.004(7)
N5 0.041(9) 0.025(9) 0.053(11) -0.023(9) 0.006(8) 0.001(8)
N6 0.068(12) 0.090(15) 0.014(9) -0.004(10) 0.025(9) 0.004(12)
C1 0.026(9) 0.023(10) 0.035(11) 0.008(8) -0.007(8) -0.006(8)
C2 0.027(9) 0.072(16) 0.041(12) 0.013(11) -0.004(8) -0.002(11)
C3 0.019(9) 0.069(15) 0.034(12) -0.001(10) 0.008(8) 0.006(8)
C4 0.019(8) 0.046(12) 0.028(11) -0.009(8) -0.009(7) -0.001(8)
C5 0.017(7) 0.027(10) 0.031(9) -0.002(8) -0.003(6) -0.013(8)
C6 0.020(9) 0.063(14) 0.017(10) -0.004(9) 0.005(8) 0.006(9)
C7 0.023(8) 0.059(14) 0.018(9) -0.011(8) 0.014(7) -0.008(8)
C8 0.047(11) 0.044(13) 0.036(11) -0.008(10) 0.001(8) 0.012(10)
C9 0.029(10) 0.037(11) 0.026(10) 0.000(8) -0.008(8) 0.008(8)
C10 0.022(9) 0.044(13) 0.033(11) 0.018(9) 0.006(8) 0.004(8)
C11 0.011(7) 0.022(10) 0.044(10) -0.007(9) -0.015(6) -0.005(7)
C12 0.029(10) 0.016(10) 0.060(14) 0.005(9) -0.019(9) 0.005(8)
C13 0.024(9) 0.019(10) 0.038(11) -0.009(8) 0.000(8) -0.002(7)
C14 0.017(8) 0.038(11) 0.024(10) 0.012(8) 0.005(7) -0.008(7)
C15 0.017(9) 0.070(15) 0.037(12) -0.012(10) -0.001(8) -0.008(9)
C16 0.035(10) 0.074(16) 0.039(12) -0.002(10) 0.003(9) -0.017(10)
C17 0.021(9) 0.072(16) 0.026(10) -0.018(10) -0.007(7) -0.002(9)
C18 0.028(10) 0.037(12) 0.030(11) 0.009(9) 0.008(8) -0.002(9)
C19 0.020(9) 0.020(10) 0.061(13) -0.012(9) -0.022(8) 0.012(7)
C20 0.013(8) 0.031(10) 0.018(9) 0.007(7) -0.002(6) 0.002(6)
C21 0.026(10) 0.054(14) 0.046(13) -0.001(9) 0.002(9) 0.000(9)
C22 0.016(9) 0.081(17) 0.065(15) 0.032(12) 0.002(9) 0.010(9)
C23 0.013(8) 0.064(15) 0.054(13) -0.014(11) 0.009(8) 0.008(9)
C24 0.023(9) 0.038(12) 0.052(12) 0.000(11) -0.021(8) -0.009(9)

loop_
_atom_type_symbol
_atom_type_description
_atom_type_scat_dispersion_real
_atom_type_scat_dispersion_imag
_atom_type_scat_source
C C 0.0033 0.0016 'International Tables Vol C Tables 4.2.6.8 and 6.1.1.4'
H H 0.0000 0.0000 'International Tables Vol C Tables 4.2.6.8 and 6.1.1.4'
N N 0.0061 0.0033 'International Tables Vol C Tables 4.2.6.8 and 6.1.1.4'
O O 0.0106 0.0060 'International Tables Vol C Tables 4.2.6.8 and 6.1.1.4'
Pb Pb -3.3944 10.1111 'International Tables Vol C Tables 4.2.6.8 and 6.1.1.4'

loop_
_geom_angle_atom_site_label_1
_geom_angle_atom_site_label_2
_geom_angle_atom_site_label_3
_geom_angle
_geom_angle_site_symmetry_1
_geom_angle_site_symmetry_3
O4 Pb1 O11 78.6(3) . .
O4 Pb1 O12 73.6(3) . .
O11 Pb1 O12 50.5(3) . .
O4 Pb1 O7 65.8(3) . .
O11 Pb1 O7 120.8(3) . .
O12 Pb1 O7 74.1(3) . .
O4 Pb1 O4 130.5(3) . 2_655
O11 Pb1 O4 102.1(3) . 2_655
O12 Pb1 O4 70.3(3) . 2_655
O7 Pb1 O4 72.5(3) . 2_655
O4 Pb1 O7 154.6(3) . 2_655
O11 Pb1 O7 77.4(3) . 2_655
O12 Pb1 O7 97.1(3) . 2_655
O7 Pb1 O7 135.4(2) . 2_655
O4 Pb1 O7 63.6(3) 2_655 2_655
O4 Pb1 O16 76.3(4) . .
O11 Pb1 O16 75.7(3) . .
O12 Pb1 O16 121.9(3) . .
O7 Pb1 O16 132.5(3) . .
O4 Pb1 O16 152.7(4) 2_655 .
O7 Pb1 O16 89.8(4) 2_655 .
O10 Pb2 O2 73.2(3) . .
O10 Pb2 O6 69.1(3) . .
O2 Pb2 O6 74.9(3) . .
O10 Pb2 O1 74.9(3) . .
O2 Pb2 O1 73.5(3) . .
O6 Pb2 O1 137.4(3) . .
O10 Pb2 O3 122.8(3) . .
O2 Pb2 O3 51.3(4) . .
O6 Pb2 O3 82.9(3) . .
O1 Pb2 O3 98.7(3) . .
O1 Pb3 O13 86.6(4) . .
O1 Pb3 O9 78.2(3) . .
O13 Pb3 O9 72.1(4) . .
O1 Pb3 O19 64.1(3) . .
O13 Pb3 O19 137.4(4) . .
O9 Pb3 O19 125.5(4) . .
O1 Pb3 O10 158.8(3) . 1_545
O13 Pb3 O10 83.8(4) . 1_545
O9 Pb3 O10 80.9(3) . 1_545
O19 Pb3 O10 133.3(3) . 1_545
O1 Pb3 O8 74.2(3) . .
O13 Pb3 O8 120.1(4) . .
O9 Pb3 O8 48.9(3) . .
O19 Pb3 O8 82.5(4) . .
O10 Pb3 O8 94.5(3) 1_545 .
O1 Pb3 O2 133.4(3) . 1_545
O13 Pb3 O2 96.3(4) . 1_545
O9 Pb3 O2 146.6(4) . 1_545
O19 Pb3 O2 84.5(4) . 1_545
O10 Pb3 O2 66.6(3) 1_545 1_545
O8 Pb3 O2 137.6(3) . 1_545
N1 O1 Pb3 124.3(8) . .
N1 O1 Pb2 128.4(8) . .
Pb3 O1 Pb2 105.4(3) . .
C6 O2 Pb2 93.9(9) . .
C6 O2 Pb3 133.4(11) . 1_565
Pb2 O2 Pb3 98.5(3) . 1_565
C6 O3 Pb2 91.8(10) . .
N2 O4 Pb1 124.9(8) . .
N2 O4 Pb1 128.5(8) . 2_645
Pb1 O4 Pb1 100.9(3) . 2_645
C12 O6 Pb2 119.4(11) . .
N3 O7 Pb1 124.4(8) . .
N3 O7 Pb1 115.7(8) . 2_645
Pb1 O7 Pb1 96.8(3) . 2_645
C18 O8 Pb3 90.3(10) . .
C18 O9 Pb3 94.8(11) . .
N4 O10 Pb2 128.3(8) 2_645 .
N4 O10 Pb3 113.1(8) 2_645 1_565
Pb2 O10 Pb3 101.3(4) . 1_565
C24 O11 Pb1 89.4(10) . .
C24 O12 Pb1 90.7(10) . .
N5 O13 Pb3 111.3(11) . .
N6 O16 Pb1 104.4(10) . .
C1 N1 O1 122.1(13) . .
C1 N1 C5 122.3(14) . .
O1 N1 C5 115.6(14) . .
C7 N2 O4 125.3(13) . .
C7 N2 C11 119.2(15) . .
O4 N2 C11 115.4(13) . .
C17 N3 O7 122.6(12) . .
C17 N3 C13 120.9(14) . .
O7 N3 C13 116.5(13) . .
C23 N4 O10 122.7(13) . 2_655
C23 N4 C19 122.5(15) . .
O10 N4 C19 114.8(12) 2_655 .
O15 N5 O14 129.3(17) . .
O15 N5 O13 114.2(15) . .
O14 N5 O13 116.5(17) . .
O17 N6 O18 117.1(18) . .
O17 N6 O16 119.6(17) . .
O18 N6 O16 123.3(15) . .
C2 C1 N1 123.0(15) . .
C2 C1 H1 118.5 . .
N1 C1 H1 118.5 . .
C1 C2 C3 118.3(17) . .
C1 C2 H2 120.9 . .
C3 C2 H2 120.9 . .
C4 C3 C2 120.6(17) . .
C4 C3 H3 119.7 . .
C2 C3 H3 119.7 . .
C3 C4 C5 120.7(14) . .
C3 C4 C6 122.9(16) . 3
C5 C4 C6 116.4(14) . 3
N1 C5 C4 115.1(14) . .
N1 C5 H4 122.4 . .
C4 C5 H4 122.4 . .
O3 C6 O2 122.6(15) . .
O3 C6 C4 121.5(15) . 3
O2 C6 C4 115.9(15) . 3
N2 C7 C8 123.6(15) . .
N2 C7 H5 118.2 . .
C8 C7 H5 118.2 . .
C7 C8 C9 119.8(16) . .
C7 C8 H6 120.1 . .
C9 C8 H6 120.1 . .
C10 C9 C8 119.8(17) . .
C10 C9 H7 120.1 . .
C8 C9 H7 120.1 . .
C9 C10 C11 121.4(14) . .
C9 C10 C12 124.0(17) . .
C11 C10 C12 114.6(14) . .
N2 C11 C10 115.8(14) . .
N2 C11 H8 122.1 . .
C10 C11 H8 122.1 . .
O5 C12 O6 129.6(15) . .
O5 C12 C10 113.7(16) . .
O6 C12 C10 116.0(15) . .
N3 C13 C14 117.6(14) . .
N3 C13 H9 121.2 . .
C14 C13 H9 121.2 . .
C15 C14 C13 118.2(14) . .
C15 C14 C18 121.7(14) . 1_565
C13 C14 C18 120.0(14) . 1_565
C14 C15 C16 124.2(16) . .
C14 C15 H10 117.9 . .
C16 C15 H10 117.9 . .
C17 C16 C15 111.7(15) . .
C17 C16 H11 124.2 . .
C15 C16 H11 124.2 . .
N3 C17 C16 127.4(15) . .
N3 C17 H12 116.3 . .
C16 C17 H12 116.3 . .
O9 C18 O8 125.1(16) . .
O9 C18 C14 121.2(16) . 1_545
O8 C18 C14 113.7(14) . 1_545
N4 C19 C20 116.8(15) . .
N4 C19 H13 121.6 . .
C20 C19 H13 121.6 . .
C21 C20 C19 120.2(14) . .
C21 C20 C24 123.8(14) . .
C19 C20 C24 115.2(13) . .
C22 C21 C20 120.0(16) . .
C22 C21 H14 120.0 . .
C20 C21 H14 120.0 . .
C21 C22 C23 117.5(17) . .
C21 C22 H15 121.3 . .
C23 C22 H15 121.3 . .
N4 C23 C22 122.9(15) . .
N4 C23 H16 118.5 . .
C22 C23 H16 118.5 . .
O12 C24 O11 126.4(14) . .
O12 C24 C20 119.5(15) . .
O11 C24 C20 113.3(15) . .

loop_
_geom_bond_atom_site_label_1
_geom_bond_atom_site_label_2
_geom_bond_distance
_geom_bond_site_symmetry_2
Pb1 O4 2.548(10) .
Pb1 O11 2.584(10) .
Pb1 O12 2.612(10) .
Pb1 O7 2.672(11) .
Pb1 O4 2.675(9) 2_655
Pb1 O7 2.714(11) 2_655
Pb1 O16 2.714(12) .
Pb2 O10 2.486(11) .
Pb2 O2 2.497(9) .
Pb2 O6 2.561(11) .
Pb2 O1 2.569(10) .
Pb2 O3 2.597(12) .
Pb3 O1 2.522(10) .
Pb3 O13 2.580(12) .
Pb3 O9 2.610(11) .
Pb3 O19 2.642(13) .
Pb3 O10 2.659(10) 1_545
Pb3 O8 2.663(10) .
Pb3 O2 2.749(12) 1_545
O1 N1 1.352(14) .
O2 C6 1.310(17) .
O2 Pb3 2.749(12) 1_565
O3 C6 1.205(17) .
O4 N2 1.321(14) .
O4 Pb1 2.675(9) 2_645
O5 C12 1.242(19) .
O6 C12 1.28(2) .
O7 N3 1.354(13) .
O7 Pb1 2.714(11) 2_645
O8 C18 1.271(17) .
O9 C18 1.187(17) .
O10 N4 1.384(15) 2_645
O10 Pb3 2.659(10) 1_565
O11 C24 1.298(18) .
O12 C24 1.183(18) .
O13 N5 1.319(17) .
O14 N5 1.227(16) .
O15 N5 1.173(16) .
O16 N6 1.228(17) .
O17 N6 1.159(16) .
O18 N6 1.215(17) .
N1 C1 1.334(19) .
N1 C5 1.359(17) .
N2 C7 1.307(16) .
N2 C11 1.397(17) .
N3 C17 1.295(18) .
N3 C13 1.365(17) .
N4 C23 1.309(18) .
N4 O10 1.384(15) 2_655
N4 C19 1.390(17) .
C1 C2 1.31(2) .
C1 H1 0.9300 .
C2 C3 1.41(2) .
C2 H2 0.9300 .
C3 C4 1.32(2) .
C3 H3 0.9300 .
C4 C5 1.45(2) .
C4 C6 1.50(2) 3
C5 H4 0.9300 .
C6 C4 1.50(2) 3
C7 C8 1.33(2) .
C7 H5 0.9300 .
C8 C9 1.36(2) .
C8 H6 0.9300 .
C9 C10 1.30(2) .
C9 H7 0.9300 .
C10 C11 1.44(2) .
C10 C12 1.57(2) .
C11 H8 0.9300 .
C13 C14 1.414(18) .
C13 H9 0.9300 .
C14 C15 1.33(2) .
C14 C18 1.50(2) 1_565
C15 C16 1.45(2) .
C15 H10 0.9300 .
C16 C17 1.334(19) .
C16 H11 0.9300 .
C17 H12 0.9300 .
C18 C14 1.50(2) 1_545
C19 C20 1.419(19) .
C19 H13 0.9300 .
C20 C21 1.42(2) .
C20 C24 1.53(2) .
C21 C22 1.377(19) .
C21 H14 0.9300 .
C22 C23 1.41(2) .
C22 H15 0.9300 .
C23 H16 0.9300 .

loop_
_geom_torsion_atom_site_label_1
_geom_torsion_atom_site_label_2
_geom_torsion_atom_site_label_3
_geom_torsion_atom_site_label_4
_geom_torsion
_geom_torsion_site_symmetry_1
_geom_torsion_site_symmetry_4
O13 Pb3 O1 N1 -1.9(10) . .
O9 Pb3 O1 N1 -74.2(10) . .
O19 Pb3 O1 N1 146.2(10) . .
O10 Pb3 O1 N1 -64.9(13) 1_545 .
O8 Pb3 O1 N1 -124.5(10) . .
O2 Pb3 O1 N1 93.5(10) 1_545 .
O13 Pb3 O1 Pb2 163.2(4) . .
O9 Pb3 O1 Pb2 90.9(4) . .
O19 Pb3 O1 Pb2 -48.7(3) . .
O10 Pb3 O1 Pb2 100.2(8) 1_545 .
O8 Pb3 O1 Pb2 40.6(4) . .
O2 Pb3 O1 Pb2 -101.4(4) 1_545 .
O10 Pb2 O1 N1 34.8(10) . .
O2 Pb2 O1 N1 -41.7(10) . .
O6 Pb2 O1 N1 2.0(13) . .
O3 Pb2 O1 N1 -86.9(11) . .
O10 Pb2 O1 Pb3 -129.5(4) . .
O2 Pb2 O1 Pb3 154.0(5) . .
O6 Pb2 O1 Pb3 -162.3(3) . .
O3 Pb2 O1 Pb3 108.8(4) . .
O10 Pb2 O2 C6 168.7(10) . .
O6 Pb2 O2 C6 96.4(10) . .
O1 Pb2 O2 C6 -112.6(10) . .
O3 Pb2 O2 C6 3.4(9) . .
O10 Pb2 O2 Pb3 33.7(3) . 1_565
O6 Pb2 O2 Pb3 -38.6(3) . 1_565
O1 Pb2 O2 Pb3 112.5(4) . 1_565
O3 Pb2 O2 Pb3 -131.5(5) . 1_565
O10 Pb2 O3 C6 -20.6(12) . .
O2 Pb2 O3 C6 -3.7(10) . .
O6 Pb2 O3 C6 -80.0(11) . .
O1 Pb2 O3 C6 57.0(11) . .
O11 Pb1 O4 N2 -66.9(9) . .
O12 Pb1 O4 N2 -118.8(9) . .
O7 Pb1 O4 N2 161.6(10) . .
O4 Pb1 O4 N2 -163.2(9) 2_655 .
O7 Pb1 O4 N2 -47.5(12) 2_655 .
O16 Pb1 O4 N2 10.9(9) . .
O11 Pb1 O4 Pb1 88.2(3) . 2_645
O12 Pb1 O4 Pb1 36.3(3) . 2_645
O7 Pb1 O4 Pb1 -43.3(3) . 2_645
O4 Pb1 O4 Pb1 -8.10(19) 2_655 2_645
O7 Pb1 O4 Pb1 107.7(6) 2_655 2_645
O16 Pb1 O4 Pb1 166.1(4) . 2_645
O10 Pb2 O6 C12 -174.8(11) . .
O2 Pb2 O6 C12 -97.4(11) . .
O1 Pb2 O6 C12 -140.7(10) . .
O3 Pb2 O6 C12 -45.6(10) . .
O4 Pb1 O7 N3 -85.7(10) . .
O11 Pb1 O7 N3 -144.4(9) . .
O12 Pb1 O7 N3 -164.5(10) . .
O4 Pb1 O7 N3 121.7(10) 2_655 .
O7 Pb1 O7 N3 111.6(8) 2_655 .
O16 Pb1 O7 N3 -45.5(11) . .
O4 Pb1 O7 Pb1 42.0(3) . 2_645
O11 Pb1 O7 Pb1 -16.8(4) . 2_645
O12 Pb1 O7 Pb1 -36.8(3) . 2_645
O4 Pb1 O7 Pb1 -110.7(3) 2_655 2_645
O7 Pb1 O7 Pb1 -120.8(4) 2_655 2_645
O16 Pb1 O7 Pb1 82.2(4) . 2_645
O1 Pb3 O8 C18 93.0(10) . .
O13 Pb3 O8 C18 16.6(11) . .
O9 Pb3 O8 C18 4.9(9) . .
O19 Pb3 O8 C18 158.1(10) . .
O10 Pb3 O8 C18 -68.8(10) 1_545 .
O2 Pb3 O8 C18 -128.6(10) 1_545 .
O1 Pb3 O9 C18 -84.4(11) . .
O13 Pb3 O9 C18 -174.6(11) . .
O19 Pb3 O9 C18 -38.6(12) . .
O10 Pb3 O9 C18 99.0(10) 1_545 .
O8 Pb3 O9 C18 -5.3(10) . .
O2 Pb3 O9 C18 111.8(11) 1_545 .
O2 Pb2 O10 N4 -167.3(11) . 2_645
O6 Pb2 O10 N4 -87.4(11) . 2_645
O1 Pb2 O10 N4 115.7(11) . 2_645
O3 Pb2 O10 N4 -153.6(10) . 2_645
O2 Pb2 O10 Pb3 -35.4(3) . 1_565
O6 Pb2 O10 Pb3 44.5(3) . 1_565
O1 Pb2 O10 Pb3 -112.4(3) . 1_565
O3 Pb2 O10 Pb3 -21.7(5) . 1_565
O4 Pb1 O11 C24 -86.7(10) . .
O12 Pb1 O11 C24 -8.7(9) . .
O7 Pb1 O11 C24 -34.0(10) . .
O4 Pb1 O11 C24 42.7(10) 2_655 .
O7 Pb1 O11 C24 101.7(9) 2_655 .
O16 Pb1 O11 C24 -165.2(10) . .
O4 Pb1 O12 C24 98.2(11) . .
O11 Pb1 O12 C24 9.6(10) . .
O7 Pb1 O12 C24 167.1(11) . .
O4 Pb1 O12 C24 -116.2(11) 2_655 .
O7 Pb1 O12 C24 -57.6(11) 2_655 .
O16 Pb1 O12 C24 36.6(12) . .
O1 Pb3 O13 N5 58.3(11) . .
O9 Pb3 O13 N5 137.0(12) . .
O19 Pb3 O13 N5 13.7(14) . .
O10 Pb3 O13 N5 -140.6(11) 1_545 .
O8 Pb3 O13 N5 127.8(10) . .
O2 Pb3 O13 N5 -75.0(11) 1_545 .
O4 Pb1 O16 N6 79.2(12) . .
O11 Pb1 O16 N6 160.8(13) . .
O12 Pb1 O16 N6 139.6(12) . .
O7 Pb1 O16 N6 41.9(14) . .
O4 Pb1 O16 N6 -110.5(13) 2_655 .
O7 Pb1 O16 N6 -122.2(12) 2_655 .
Pb3 O1 N1 C1 65.0(15) . .
Pb2 O1 N1 C1 -96.6(15) . .
Pb3 O1 N1 C5 -115.3(12) . .
Pb2 O1 N1 C5 83.1(13) . .
Pb1 O4 N2 C7 70.5(17) . .
Pb1 O4 N2 C7 -77.7(17) 2_645 .
Pb1 O4 N2 C11 -113.8(11) . .
Pb1 O4 N2 C11 98.0(12) 2_645 .
Pb1 O7 N3 C17 -143.4(13) . .
Pb1 O7 N3 C17 97.4(15) 2_645 .
Pb1 O7 N3 C13 38.1(16) . .
Pb1 O7 N3 C13 -81.2(13) 2_645 .
Pb3 O13 N5 O15 16.6(18) . .
Pb3 O13 N5 O14 -164.1(12) . .
Pb1 O16 N6 O17 2(2) . .
Pb1 O16 N6 O18 -179.8(18) . .
O1 N1 C1 C2 179.8(15) . .
C5 N1 C1 C2 0(2) . .
N1 C1 C2 C3 -1(3) . .
C1 C2 C3 C4 1(3) . .
C2 C3 C4 C5 -1(3) . .
C2 C3 C4 C6 -179.5(17) . 3
C1 N1 C5 C4 1(2) . .
O1 N1 C5 C4 -179.0(12) . .
C3 C4 C5 N1 0(2) . .
C6 C4 C5 N1 178.6(13) 3 .
Pb2 O3 C6 O2 6.6(18) . .
Pb2 O3 C6 C4 -176.5(15) . 3
Pb2 O2 C6 O3 -6.8(19) . .
Pb3 O2 C6 O3 99(2) 1_565 .
Pb2 O2 C6 C4 176.1(13) . 3
Pb3 O2 C6 C4 -78.3(16) 1_565 3
O4 N2 C7 C8 179.2(16) . .
C11 N2 C7 C8 4(3) . .
N2 C7 C8 C9 1(3) . .
C7 C8 C9 C10 -1(3) . .
C8 C9 C10 C11 -2(3) . .
C8 C9 C10 C12 178.1(15) . .
C7 N2 C11 C10 -7(2) . .
O4 N2 C11 C10 177.2(13) . .
C9 C10 C11 N2 6(2) . .
C12 C10 C11 N2 -174.1(13) . .
Pb2 O6 C12 O5 75(2) . .
Pb2 O6 C12 C10 -114.7(13) . .
C9 C10 C12 O5 -41(2) . .
C11 C10 C12 O5 139.2(16) . .
C9 C10 C12 O6 147.2(17) . .
C11 C10 C12 O6 -32(2) . .
C17 N3 C13 C14 -2(2) . .
O7 N3 C13 C14 176.8(13) . .
N3 C13 C14 C15 2(2) . .
N3 C13 C14 C18 -172.8(14) . 1_565
C13 C14 C15 C16 -2(3) . .
C18 C14 C15 C16 172.4(17) 1_565 .
C14 C15 C16 C17 2(3) . .
O7 N3 C17 C16 -176.6(17) . .
C13 N3 C17 C16 2(3) . .
C15 C16 C17 N3 -2(3) . .
Pb3 O9 C18 O8 10(2) . .
Pb3 O9 C18 C14 -168.0(14) . 1_545
Pb3 O8 C18 O9 -10.0(19) . .
Pb3 O8 C18 C14 168.4(13) . 1_545
C23 N4 C19 C20 -2(2) . .
O10 N4 C19 C20 179.3(13) 2_655 .
N4 C19 C20 C21 -1(2) . .
N4 C19 C20 C24 -171.4(14) . .
C19 C20 C21 C22 2(3) . .
C24 C20 C21 C22 171.6(17) . .
C20 C21 C22 C23 -1(3) . .
O10 N4 C23 C22 -177.9(15) 2_655 .
C19 N4 C23 C22 3(3) . .
C21 C22 C23 N4 -2(3) . .
Pb1 O12 C24 O11 -18(2) . .
Pb1 O12 C24 C20 172.3(14) . .
Pb1 O11 C24 O12 19(2) . .
Pb1 O11 C24 C20 -171.5(12) . .
C21 C20 C24 O12 167.9(16) . .
C19 C20 C24 O12 -22(2) . .
C21 C20 C24 O11 -3(2) . .
C19 C20 C24 O11 167.3(14) . .
